data_2020093
loop_
_publ_author_name
'Gerhardt, Valeska'
'Bolte, Michael'

_publ_section_title
;
 Cocrystals of 2,6-dichloroaniline and 2,6-dichlorophenol plus three new
 pseudopolymorphs of their coformers
;
_journal_issue 9
_journal_name_full 'Acta Crystallographica Section C'
_journal_page_first
;
;
_journal_paper_doi 10.1107/S2053229615015119
_journal_volume 71
_journal_year 2015
_chemical_formula_iupac 'C6 H5 Cl2 N, C4 H6 N4 O, C4 H9 N O'
_chemical_formula_moiety 'C6 H5 Cl2 N, C4 H6 N4 O, C4 H9 N O'
_chemical_formula_sum 'C14 H20 Cl2 N6 O2'
_chemical_formula_weight 375.26
_chemical_name_common
;
6-Aminoisocytosine--2,6-dichloroaniline--<i>N</i>,<i>N</i>-dimethylacetamide
;
_chemical_name_systematic
;
2,6-Diaminopyrimidin-4(3<i>H</i>)-one--2,6-dichloroaniline--\
<i>N</i>,<i>N</i>-dimethylacetamide (1/1/1)
;
_space_group_IT_number 4
_symmetry_cell_setting monoclinic
_symmetry_space_group_name_Hall 'P 2yb'
_symmetry_space_group_name_H-M 'P 1 21 1'
_atom_sites_solution_hydrogens geom
_atom_sites_solution_primary direct
_atom_sites_solution_secondary difmap
_audit_creation_method SHELXL-97
_cell_angle_alpha 90.00
_cell_angle_beta 102.859(5)
_cell_angle_gamma 90.00
_cell_formula_units_Z 2
_cell_length_a 8.1060(5)
_cell_length_b 9.0448(5)
_cell_length_c 12.5656(8)
_cell_measurement_reflns_used 23474
_cell_measurement_temperature 173(2)
_cell_measurement_theta_max 26.415
_cell_measurement_theta_min 3.32
_cell_volume 898.17(10)
_computing_cell_refinement
;
X-AREA (Stoe & Cie, 2001)
;
_computing_data_collection
;
X-AREA (Stoe & Cie, 2001)
;
_computing_data_reduction
;
X-AREA (Stoe & Cie, 2001)
;
_computing_molecular_graphics
;
Mercury (Macrae <i>et al.</i>,  2008) and XP in SHELXTL-Plus (Sheldrick,
2008)
;
_computing_publication_material
;
publCIF (Westrip, 2010)
;
_computing_structure_refinement
;
SHELXL97 (Sheldrick, 2008)
;
_computing_structure_solution
;
SHELXS97 (Sheldrick, 2008)
;
_diffrn_ambient_temperature 173(2)
_diffrn_measured_fraction_theta_full 0.998
_diffrn_measured_fraction_theta_max 0.996
_diffrn_measurement_device_type 'Stoe IPDS II two-circle'
_diffrn_measurement_method \w
_diffrn_radiation_monochromator 'Genix 3D multilayer optics'
_diffrn_radiation_source 'Genix 3D I\mS microfocus X-ray source'
_diffrn_radiation_type MoK\a
_diffrn_radiation_wavelength 0.71073
_diffrn_reflns_av_R_equivalents 0.0457
_diffrn_reflns_av_sigmaI/netI 0.0252
_diffrn_reflns_limit_h_max 10
_diffrn_reflns_limit_h_min -10
_diffrn_reflns_limit_k_max 11
_diffrn_reflns_limit_k_min -11
_diffrn_reflns_limit_l_max 15
_diffrn_reflns_limit_l_min -15
_diffrn_reflns_number 21925
_diffrn_reflns_theta_full 25.00
_diffrn_reflns_theta_max 26.11
_diffrn_reflns_theta_min 3.33
_diffrn_standards_number 0
_exptl_absorpt_coefficient_mu 0.381
_exptl_absorpt_correction_T_max 0.916
_exptl_absorpt_correction_T_min 0.794
_exptl_absorpt_correction_type multi-scan
_exptl_absorpt_process_details
;
(X-AREA; Stoe & Cie, 2001)
;
_exptl_crystal_colour colourless
_exptl_crystal_density_diffrn 1.388
_exptl_crystal_density_method 'not measured'
_exptl_crystal_description block
_exptl_crystal_F_000 392
_exptl_crystal_size_max 0.20
_exptl_crystal_size_mid 0.14
_exptl_crystal_size_min 0.12
_refine_diff_density_max 0.264
_refine_diff_density_min -0.181
_refine_ls_abs_structure_details
;
Flack   (1983),   Number of Bijvoet pairs: 1646
;
_refine_ls_abs_structure_Flack 0.04(5)
_refine_ls_extinction_method none
_refine_ls_goodness_of_fit_ref 1.096
_refine_ls_hydrogen_treatment mixed
_refine_ls_matrix_type full
_refine_ls_number_parameters 257
_refine_ls_number_reflns 3534
_refine_ls_number_restraints 17
_refine_ls_restrained_S_all 1.098
_refine_ls_R_factor_all 0.0332
_refine_ls_R_factor_gt 0.0305
_refine_ls_shift/su_max 0.000
_refine_ls_shift/su_mean 0.000
_refine_ls_structure_factor_coef Fsqd
_refine_ls_weighting_details 'calc w=1/[\s^2^(Fo^2^)+(0.0462P)^2^+0.1437P] where P=(Fo^2^+2Fc^2^)/3'
_refine_ls_weighting_scheme calc
_refine_ls_wR_factor_gt 0.0790
_refine_ls_wR_factor_ref 0.0800
_reflns_number_gt 3330
_reflns_number_total 3534
_reflns_threshold_expression I>2\s(I)
_cod_data_source_file sk3598sup1.cif
_cod_data_source_block V
_cod_original_cell_volume 898.17(9)
_cod_original_sg_symbol_H-M 'P 21'
_cod_database_code 2020093
_cod_database_fobs_code 2020093

loop_
_symmetry_equiv_pos_as_xyz
'x, y, z'
'-x, y+1/2, -z'

loop_
_atom_site_type_symbol
_atom_site_label
_atom_site_fract_x
_atom_site_fract_y
_atom_site_fract_z
_atom_site_U_iso_or_equiv
_atom_site_adp_type
_atom_site_calc_flag
_atom_site_refinement_flags
_atom_site_occupancy
_atom_site_symmetry_multiplicity
_atom_site_disorder_assembly
_atom_site_disorder_group
C C1A 0.7878(3) 0.9517(2) 0.87440(16) 0.0252(4) Uani d . 1 1 . .
N N1A 0.7379(3) 0.8483(2) 0.79611(17) 0.0352(5) Uani d . 1 1 . .
H H1A1 0.789(4) 0.853(3) 0.750(2) 0.042 Uiso d . 1 1 . .
H H1A2 0.642(4) 0.814(3) 0.791(2) 0.042 Uiso d . 1 1 . .
C C2A 0.9313(3) 1.0404(3) 0.87964(17) 0.0306(4) Uani d . 1 1 . .
Cl Cl2A 1.04435(8) 1.01771(7) 0.77792(5) 0.04277(16) Uani d . 1 1 . .
C C3A 0.9862(3) 1.1433(3) 0.9603(2) 0.0407(6) Uani d . 1 1 . .
H H3A 1.0855 1.1994 0.9610 0.049 Uiso calc R 1 1 . .
C C4A 0.8958(4) 1.1648(3) 1.0406(2) 0.0441(6) Uani d . 1 1 . .
H H4A 0.9326 1.2354 1.0968 0.053 Uiso calc R 1 1 . .
C C5A 0.7518(3) 1.0823(3) 1.03762(19) 0.0369(5) Uani d . 1 1 . .
H H5A 0.6876 1.0974 1.0914 0.044 Uiso calc R 1 1 . .
C C6A 0.7011(3) 0.9790(3) 0.95776(17) 0.0298(5) Uani d . 1 1 . .
Cl Cl6A 0.51908(8) 0.87668(7) 0.95601(5) 0.04686(18) Uani d . 1 1 . .
N N1B 0.56730(19) 0.42237(18) 0.43752(13) 0.0186(3) Uani d . 1 1 . .
C C2B 0.5014(2) 0.5401(2) 0.47486(14) 0.0184(4) Uani d . 1 1 . .
N N2B 0.3341(2) 0.5485(2) 0.46373(15) 0.0250(4) Uani d . 1 1 . .
H H21B 0.269(3) 0.468(3) 0.439(2) 0.030 Uiso d . 1 1 . .
H H22B 0.292(3) 0.620(3) 0.496(2) 0.030 Uiso d . 1 1 . .
N N3B 0.5969(2) 0.6551(2) 0.52280(13) 0.0205(3) Uani d . 1 1 . .
H H3B 0.548(3) 0.729(3) 0.5441(19) 0.025 Uiso d . 1 1 . .
C C4B 0.7719(2) 0.6587(2) 0.53695(15) 0.0192(4) Uani d . 1 1 . .
O O4B 0.84738(16) 0.76997(15) 0.58309(12) 0.0232(3) Uani d . 1 1 . .
C C5B 0.8424(2) 0.5367(2) 0.49467(15) 0.0204(4) Uani d . 1 1 . .
H H5B 0.9609 0.5322 0.4993 0.024 Uiso calc R 1 1 . .
C C6B 0.7383(2) 0.4227(2) 0.44609(15) 0.0183(4) Uani d . 1 1 . .
N N6B 0.7971(2) 0.30113(19) 0.40550(15) 0.0226(3) Uani d . 1 1 . .
H H61B 0.902(3) 0.299(3) 0.4059(19) 0.027 Uiso d . 1 1 . .
H H62B 0.728(3) 0.252(3) 0.361(2) 0.027 Uiso d . 1 1 . .
C C1X 0.3033(3) -0.0586(4) 0.2158(3) 0.0550(8) Uani d D 1 1 . .
H H11X 0.2927 -0.1661 0.2077 0.082 Uiso calc PR 0.635(9) 1 A 1
H H12X 0.2497 -0.0108 0.1468 0.082 Uiso calc PR 0.635(9) 1 A 1
H H13X 0.2475 -0.0258 0.2733 0.082 Uiso calc PR 0.635(9) 1 A 1
H H4AX 0.2186 -0.1377 0.2029 0.082 Uiso d PR 0.365(9) 1 A 2
H H4BX 0.2839 0.0056 0.2747 0.082 Uiso d PR 0.365(9) 1 A 2
H H4CX 0.2939 -0.0003 0.1490 0.082 Uiso d PR 0.365(9) 1 A 2
O O2X 0.5497(2) 0.11334(17) 0.26385(14) 0.0350(4) Uani d D 1 1 . .
C C4X 0.5361(5) -0.2831(3) 0.2364(2) 0.0531(8) Uani d D 1 1 . .
H H41X 0.6320 -0.3517 0.2514 0.080 Uiso calc PR 0.635(9) 1 A 1
H H42X 0.4776 -0.2908 0.1594 0.080 Uiso calc PR 0.635(9) 1 A 1
H H43X 0.4574 -0.3079 0.2827 0.080 Uiso calc PR 0.635(9) 1 A 1
H H1AX 0.4378 -0.3491 0.2226 0.080 Uiso d PR 0.365(9) 1 A 2
H H1BX 0.5925 -0.2886 0.1751 0.080 Uiso d PR 0.365(9) 1 A 2
H H1CX 0.6153 -0.3133 0.3037 0.080 Uiso d PR 0.365(9) 1 A 2
C C5X 0.7811(3) -0.0953(3) 0.2912(2) 0.0437(6) Uani d D 1 1 . .
H H51X 0.8461 -0.1875 0.2990 0.066 Uiso calc PR 0.635(9) 1 A 1
H H52X 0.8058 -0.0416 0.3607 0.066 Uiso calc PR 0.635(9) 1 A 1
H H53X 0.8125 -0.0340 0.2345 0.066 Uiso calc PR 0.635(9) 1 A 1
H H5AX 0.7706 -0.2032 0.2869 0.066 Uiso d PR 0.365(9) 1 A 2
H H5BX 0.8425 -0.0604 0.2371 0.066 Uiso d PR 0.365(9) 1 A 2
H H5CX 0.8431 -0.0668 0.3645 0.066 Uiso d PR 0.365(9) 1 A 2
C C2X 0.4921(6) -0.0160(5) 0.2469(3) 0.0257(11) Uani d PD 0.635(9) 1 A 1
N N3X 0.5987(5) -0.1294(4) 0.2602(2) 0.0316(12) Uani d PD 0.635(9) 1 A 1
N N3X' 0.4761(9) -0.1240(8) 0.2466(4) 0.038(2) Uani d PD 0.365(9) 1 A 2
C C2X' 0.5992(10) -0.0249(8) 0.2677(5) 0.027(2) Uani d PD 0.365(9) 1 A 2

loop_
_atom_site_aniso_label
_atom_site_aniso_U_11
_atom_site_aniso_U_22
_atom_site_aniso_U_33
_atom_site_aniso_U_12
_atom_site_aniso_U_13
_atom_site_aniso_U_23
C1A 0.0255(9) 0.0256(10) 0.0236(9) 0.0033(8) 0.0035(7) 0.0048(8)
N1A 0.0349(11) 0.0404(12) 0.0321(10) -0.0137(9) 0.0111(8) -0.0073(9)
C2A 0.0300(11) 0.0316(12) 0.0317(10) -0.0013(9) 0.0098(8) 0.0011(10)
Cl2A 0.0397(3) 0.0499(4) 0.0446(3) -0.0146(3) 0.0218(2) -0.0087(3)
C3A 0.0399(13) 0.0388(14) 0.0439(13) -0.0114(11) 0.0101(11) -0.0060(11)
C4A 0.0530(16) 0.0383(14) 0.0398(13) -0.0056(12) 0.0082(11) -0.0134(11)
C5A 0.0432(14) 0.0371(13) 0.0321(12) 0.0070(10) 0.0117(10) -0.0005(9)
C6A 0.0270(10) 0.0335(12) 0.0295(10) 0.0020(9) 0.0076(8) 0.0076(9)
Cl6A 0.0415(3) 0.0562(4) 0.0489(3) -0.0133(3) 0.0229(3) -0.0016(3)
N1B 0.0139(7) 0.0158(8) 0.0268(8) -0.0011(6) 0.0064(6) -0.0005(6)
C2B 0.0158(8) 0.0162(9) 0.0239(8) 0.0006(7) 0.0057(7) 0.0008(7)
N2B 0.0137(8) 0.0217(9) 0.0414(9) -0.0011(7) 0.0096(7) -0.0077(8)
N3B 0.0154(7) 0.0173(8) 0.0306(8) 0.0014(6) 0.0091(6) -0.0022(7)
C4B 0.0161(8) 0.0170(9) 0.0253(9) -0.0006(7) 0.0061(7) 0.0032(8)
O4B 0.0148(6) 0.0213(7) 0.0337(7) -0.0030(5) 0.0059(5) -0.0043(6)
C5B 0.0134(8) 0.0196(9) 0.0296(9) 0.0007(7) 0.0076(7) 0.0011(8)
C6B 0.0156(8) 0.0191(9) 0.0218(8) 0.0013(7) 0.0075(7) 0.0039(7)
N6B 0.0139(8) 0.0195(8) 0.0359(10) 0.0001(7) 0.0084(7) -0.0029(7)
C1X 0.0344(14) 0.067(2) 0.0603(17) -0.0076(13) 0.0047(12) -0.0119(15)
O2X 0.0407(9) 0.0252(8) 0.0394(9) -0.0010(7) 0.0097(7) -0.0058(7)
C4X 0.085(2) 0.0273(13) 0.0431(15) -0.0061(13) 0.0062(14) -0.0027(11)
C5X 0.0337(12) 0.0548(17) 0.0414(12) 0.0070(12) 0.0057(10) 0.0003(12)
C2X 0.029(2) 0.025(3) 0.0222(16) -0.0050(17) 0.0049(15) -0.0063(13)
N3X 0.040(3) 0.021(2) 0.0329(16) -0.0042(15) 0.0063(14) -0.0066(13)
N3X' 0.042(5) 0.038(5) 0.034(3) -0.013(3) 0.007(2) -0.007(3)
C2X' 0.034(5) 0.028(5) 0.017(3) -0.004(3) 0.001(3) -0.001(2)

loop_
_atom_type_symbol
_atom_type_description
_atom_type_scat_dispersion_real
_atom_type_scat_dispersion_imag
_atom_type_scat_source
C C 0.0033 0.0016 'International Tables Vol C Tables 4.2.6.8 and 6.1.1.4'
H H 0.0000 0.0000 'International Tables Vol C Tables 4.2.6.8 and 6.1.1.4'
N N 0.0061 0.0033 'International Tables Vol C Tables 4.2.6.8 and 6.1.1.4'
O O 0.0106 0.0060 'International Tables Vol C Tables 4.2.6.8 and 6.1.1.4'
Cl Cl 0.1484 0.1585 'International Tables Vol C Tables 4.2.6.8 and 6.1.1.4'

loop_
_geom_angle_atom_site_label_1
_geom_angle_atom_site_label_2
_geom_angle_atom_site_label_3
_geom_angle
N1A C1A C2A 122.7(2)
N1A C1A C6A 123.0(2)
C2A C1A C6A 114.28(19)
C1A N1A H1A1 112(2)
C1A N1A H1A2 117(2)
H1A1 N1A H1A2 127(3)
C3A C2A C1A 123.4(2)
C3A C2A Cl2A 118.92(18)
C1A C2A Cl2A 117.64(16)
C2A C3A C4A 119.6(2)
C2A C3A H3A 120.2
C4A C3A H3A 120.2
C5A C4A C3A 119.1(2)
C5A C4A H4A 120.5
C3A C4A H4A 120.5
C6A C5A C4A 120.3(2)
C6A C5A H5A 119.9
C4A C5A H5A 119.9
C5A C6A C1A 123.2(2)
C5A C6A Cl6A 119.31(18)
C1A C6A Cl6A 117.44(17)
C2B N1B C6B 116.92(16)
N1B C2B N2B 119.33(17)
N1B C2B N3B 122.67(16)
N2B C2B N3B 117.99(18)
C2B N2B H21B 119.3(15)
C2B N2B H22B 119.1(17)
H21B N2B H22B 119(2)
C2B N3B C4B 122.70(17)
C2B N3B H3B 119.0(16)
C4B N3B H3B 118.3(16)
O4B C4B N3B 117.26(17)
O4B C4B C5B 127.63(17)
N3B C4B C5B 115.10(17)
C6B C5B C4B 119.56(16)
C6B C5B H5B 120.2
C4B C5B H5B 120.2
N6B C6B N1B 114.07(17)
N6B C6B C5B 122.93(16)
N1B C6B C5B 122.98(17)
C6B N6B H61B 117.0(17)
C6B N6B H62B 116.5(17)
H61B N6B H62B 122(2)
N3X' C1X H11X 71.9
C2X C1X H11X 109.5
N3X' C1X H12X 127.6
C2X C1X H12X 109.5
H11X C1X H12X 109.5
N3X' C1X H13X 119.4
C2X C1X H13X 109.5
H11X C1X H13X 109.5
H12X C1X H13X 109.5
N3X' C1X H4AX 109.6
C2X C1X H4AX 147.5
H12X C1X H4AX 91.1
H13X C1X H4AX 85.5
N3X' C1X H4BX 109.8
C2X C1X H4BX 88.7
H11X C1X H4BX 129.9
H12X C1X H4BX 107.1
H4AX C1X H4BX 109.5
N3X' C1X H4CX 109.0
C2X C1X H4CX 88.1
H11X C1X H4CX 117.1
H13X C1X H4CX 120.6
H4AX C1X H4CX 109.5
H4BX C1X H4CX 109.5
N3X C4X H41X 109.5
N3X' C4X H41X 146.3
N3X C4X H42X 109.5
N3X' C4X H42X 93.2
H41X C4X H42X 109.5
N3X C4X H43X 109.5
N3X' C4X H43X 84.6
H41X C4X H43X 109.5
H42X C4X H43X 109.5
N3X C4X H1AX 146.4
N3X' C4X H1AX 109.0
H41X C4X H1AX 103.1
H42X C4X H1AX 65.6
H43X C4X H1AX 49.8
N3X C4X H1BX 90.4
N3X' C4X H1BX 109.0
H41X C4X H1BX 68.3
H42X C4X H1BX 55.2
H43X C4X H1BX 158.9
H1AX C4X H1BX 109.5
N3X C4X H1CX 87.6
N3X' C4X H1CX 110.4
H41X C4X H1CX 47.0
H42X C4X H1CX 155.7
H43X C4X H1CX 79.2
H1AX C4X H1CX 109.5
H1BX C4X H1CX 109.5
N3X C5X H51X 109.5
C2X' C5X H51X 145.5
N3X C5X H52X 109.5
C2X' C5X H52X 88.0
H51X C5X H52X 109.5
N3X C5X H53X 109.5
C2X' C5X H53X 91.1
H51X C5X H53X 109.5
H52X C5X H53X 109.5
N3X C5X H5AX 73.0
C2X' C5X H5AX 109.1
H52X C5X H5AX 122.7
H53X C5X H5AX 123.8
N3X C5X H5BX 121.2
C2X' C5X H5BX 109.9
H51X C5X H5BX 89.9
H52X C5X H5BX 115.1
H5AX C5X H5BX 109.5
N3X C5X H5CX 125.3
C2X' C5X H5CX 109.5
H51X C5X H5CX 88.7
H53X C5X H5CX 111.9
H5AX C5X H5CX 109.5
H5BX C5X H5CX 109.5
O2X C2X N3X 119.3(5)
O2X C2X C1X 125.7(4)
N3X C2X C1X 114.9(4)
C2X N3X C5X 117.3(4)
C2X N3X C4X 120.9(4)
C5X N3X C4X 121.7(3)
C2X N3X H5AX 155.5
C4X N3X H5AX 83.6
C2X' N3X' C1X 114.0(7)
C2X' N3X' C4X 114.4(7)
C1X N3X' C4X 130.4(5)
O2X C2X' N3X' 115.3(8)
O2X C2X' C5X 131.3(6)
N3X' C2X' C5X 113.4(6)

loop_
_geom_bond_atom_site_label_1
_geom_bond_atom_site_label_2
_geom_bond_distance
C1A N1A 1.353(3)
C1A C2A 1.402(3)
C1A C6A 1.407(3)
N1A H1A1 0.79(3)
N1A H1A2 0.83(3)
C2A C3A 1.375(3)
C2A Cl2A 1.743(2)
C3A C4A 1.386(4)
C3A H3A 0.9500
C4A C5A 1.378(4)
C4A H4A 0.9500
C5A C6A 1.366(3)
C5A H5A 0.9500
C6A Cl6A 1.738(2)
N1B C2B 1.323(2)
N1B C6B 1.366(2)
C2B N2B 1.334(2)
C2B N3B 1.355(3)
N2B H21B 0.91(3)
N2B H22B 0.87(3)
N3B C4B 1.390(2)
N3B H3B 0.85(3)
C4B O4B 1.252(2)
C4B C5B 1.400(3)
C5B C6B 1.385(3)
C5B H5B 0.9500
C6B N6B 1.344(3)
N6B H61B 0.85(3)
N6B H62B 0.83(3)
C1X N3X' 1.490(8)
C1X C2X 1.542(5)
C1X H11X 0.9800
C1X H12X 0.9800
C1X H13X 0.9800
C1X H4AX 0.9800
C1X H4BX 0.9799
C1X H4CX 0.9802
O2X C2X 1.260(5)
O2X C2X' 1.311(8)
C4X N3X 1.487(5)
C4X N3X' 1.533(8)
C4X H41X 0.9800
C4X H42X 0.9800
C4X H43X 0.9800
C4X H1AX 0.9800
C4X H1BX 0.9801
C4X H1CX 0.9799
C5X N3X 1.475(5)
C5X C2X' 1.573(8)
C5X H51X 0.9800
C5X H52X 0.9800
C5X H53X 0.9800
C5X H5AX 0.9800
C5X H5BX 0.9800
C5X H5CX 0.9800
C2X N3X 1.327(6)
N3X' C2X' 1.324(11)

loop_
_geom_hbond_atom_site_label_D
_geom_hbond_atom_site_label_H
_geom_hbond_atom_site_label_A
_geom_hbond_site_symmetry_A
_geom_hbond_distance_DH
_geom_hbond_distance_HA
_geom_hbond_distance_DA
_geom_hbond_angle_DHA
N1A H1A1 O4B . 0.79(3) 2.37(3) 3.084(3) 151(3)
N1A H1A1 Cl2A . 0.79(3) 2.51(3) 2.971(2) 119(3)
N1A H1A2 O2X 2_656 0.83(3) 2.39(3) 3.120(3) 149(3)
N1A H1A2 Cl6A . 0.83(3) 2.56(3) 2.972(2) 112(2)
N2B H21B O4B 2_646 0.91(3) 2.02(3) 2.911(2) 167(2)
N2B H22B N6B 2_656 0.87(3) 2.27(3) 3.135(3) 174(2)
N3B H3B N1B 2_656 0.85(3) 2.02(3) 2.857(2) 168(2)
N6B H61B O4B 2_746 0.85(3) 2.02(3) 2.867(2) 173(2)
N6B H62B O2X . 0.83(3) 2.09(3) 2.913(2) 173(2)

loop_
_geom_torsion_atom_site_label_1
_geom_torsion_atom_site_label_2
_geom_torsion_atom_site_label_3
_geom_torsion_atom_site_label_4
_geom_torsion
N1A C1A C2A C3A -178.2(2)
C6A C1A C2A C3A 1.4(3)
N1A C1A C2A Cl2A 1.8(3)
C6A C1A C2A Cl2A -178.56(15)
C1A C2A C3A C4A -1.2(4)
Cl2A C2A C3A C4A 178.7(2)
C2A C3A C4A C5A -0.1(4)
C3A C4A C5A C6A 1.2(4)
C4A C5A C6A C1A -1.0(4)
C4A C5A C6A Cl6A -180.0(2)
N1A C1A C6A C5A 179.4(2)
C2A C1A C6A C5A -0.3(3)
N1A C1A C6A Cl6A -1.7(3)
C2A C1A C6A Cl6A 178.68(16)
C6B N1B C2B N2B 176.80(17)
C6B N1B C2B N3B -2.0(3)
N1B C2B N3B C4B -0.2(3)
N2B C2B N3B C4B -179.01(17)
C2B N3B C4B O4B -179.43(17)
C2B N3B C4B C5B 2.1(3)
O4B C4B C5B C6B 179.93(18)
N3B C4B C5B C6B -1.8(3)
C2B N1B C6B N6B -179.18(16)
C2B N1B C6B C5B 2.3(3)
C4B C5B C6B N6B -178.78(18)
C4B C5B C6B N1B -0.4(3)
C2X' O2X C2X N3X -1.8(4)
C2X' O2X C2X C1X 175.3(6)
N3X' C1X C2X O2X -172.9(6)
N3X' C1X C2X N3X 4.4(4)
O2X C2X N3X C5X -1.9(4)
C1X C2X N3X C5X -179.3(3)
O2X C2X N3X C4X -177.4(3)
C1X C2X N3X C4X 5.2(4)
C2X' C5X N3X C2X 2.8(4)
C2X' C5X N3X C4X 178.3(5)
N3X' C4X N3X C2X -8.3(4)
N3X' C4X N3X C5X 176.4(5)
C2X C1X N3X' C2X' 1.5(4)
C2X C1X N3X' C4X -165.0(8)
N3X C4X N3X' C2X' 2.2(4)
N3X C4X N3X' C1X 168.7(8)
C2X O2X C2X' N3X' -4.5(4)
C2X O2X C2X' C5X 174.2(9)
C1X N3X' C2X' O2X 3.4(7)
C4X N3X' C2X' O2X 172.2(4)
C1X N3X' C2X' C5X -175.5(4)
C4X N3X' C2X' C5X -6.8(6)
N3X C5X C2X' O2X -175.7(8)
N3X C5X C2X' N3X' 3.1(3)
